data_7718214
loop_
_publ_author_name
'Ma&#x10f;ar, Milan'
'Faltejsek, Jan'
'Bu&#x161;kov&#xe1;, Hana'
'Kol&#xe1;&#x10d;n&#xe1;, Lucie'
'Jaro&#x161;, Adam'
'Kotek, Jan'
'Straka, Michal'
'Kub&#xed;&#x10d;ek, Vojt&#x11b;ch'
'Ludv&#xed;k, Ji&#x159;&#xed;'

_publ_section_title
;
 Unusual variability of isomers in copper(II) complexes with
 1,8-bis(2-hydroxybenzyl)-cyclam.
;
_journal_issue 8
_journal_name_full 'Dalton transactions (Cambridge, England : 2003)'
_journal_page_first 3127
_journal_page_last 3140
_journal_paper_doi 10.1039/d4dt03166k
_journal_volume 54
_journal_year 2025
_chemical_formula_moiety 'C24 H35 Cu N4 O2, C2 F3 O2'
_chemical_formula_sum 'C26 H35 Cu F3 N4 O4'
_chemical_formula_weight 588.12
_space_group_crystal_system monoclinic
_space_group_IT_number 14
_space_group_name_Hall '-P 2ybc'
_space_group_name_H-M_alt 'P 1 21/c 1'
_atom_sites_solution_hydrogens mixed
_atom_sites_solution_primary direct
_atom_sites_solution_secondary difmap
_audit_creation_method SHELXL-2014/7
_audit_update_record
;
2024-10-18 deposited with the CCDC.	2025-01-02 downloaded from the CCDC.
;
_cell_angle_alpha 90
_cell_angle_beta 94.991(2)
_cell_angle_gamma 90
_cell_formula_units_Z 4
_cell_length_a 8.2800(3)
_cell_length_b 17.1762(8)
_cell_length_c 18.4257(9)
_cell_measurement_reflns_used 9980
_cell_measurement_temperature 120(2)
_cell_measurement_theta_max 27.5002
_cell_measurement_theta_min 2.3715
_cell_volume 2610.5(2)
_computing_cell_refinement 'SAINT V8.40B (Bruker AXS LLC, 2019)'
_computing_data_collection 'Bruker Instrument Service vV6.2.16'
_computing_data_reduction 'SAINT V8.40B (Bruker AXS LLC, 2019)'
_computing_molecular_graphics 'shelXle (C.B. Huebschle, rev 1380)'
_computing_structure_refinement 'SHELXL-2014/7 (Sheldrick, 2014)'
_computing_structure_solution 'XT, VERSION 2018/2'
_diffrn_ambient_temperature 120(2)
_diffrn_detector_area_resol_mean 7.3910
_diffrn_measured_fraction_theta_full 0.998
_diffrn_measured_fraction_theta_max 0.996
_diffrn_measurement_device_type 'Bruker D8 VENTURE'
_diffrn_measurement_method '\f and \w scans'
_diffrn_radiation_type MoK\a
_diffrn_radiation_wavelength 0.71073
_diffrn_reflns_av_R_equivalents 0.0343
_diffrn_reflns_av_unetI/netI 0.0232
_diffrn_reflns_Laue_measured_fraction_full 0.998
_diffrn_reflns_Laue_measured_fraction_max 0.996
_diffrn_reflns_limit_h_max 10
_diffrn_reflns_limit_h_min -9
_diffrn_reflns_limit_k_max 22
_diffrn_reflns_limit_k_min -22
_diffrn_reflns_limit_l_max 23
_diffrn_reflns_limit_l_min -23
_diffrn_reflns_number 41223
_diffrn_reflns_point_group_measured_fraction_full 0.998
_diffrn_reflns_point_group_measured_fraction_max 0.996
_diffrn_reflns_theta_full 25.242
_diffrn_reflns_theta_max 27.533
_diffrn_reflns_theta_min 2.219
_diffrn_source 'microfocus sealed tube'
_exptl_absorpt_coefficient_mu 0.898
_exptl_absorpt_correction_T_max 0.84
_exptl_absorpt_correction_T_min 0.78
_exptl_absorpt_correction_type multi-scan
_exptl_absorpt_process_details
;
Krause, L., Herbst-Irmer, R., Sheldrick, G. M., Stalke, D. (2015).
"Comparison of silver and molybdenum microfocus X-ray sources for
single-crystal structure determination"
J. Appl. Cryst. 48, 3-10.
doi:10.1107/S1600576714022985
;
_exptl_crystal_colour blue-green
_exptl_crystal_density_diffrn 1.496
_exptl_crystal_description prism
_exptl_crystal_F_000 1228
_exptl_crystal_size_max 0.415
_exptl_crystal_size_mid 0.208
_exptl_crystal_size_min 0.197
_refine_diff_density_max 0.409
_refine_diff_density_min -0.333
_refine_diff_density_rms 0.051
_refine_ls_extinction_method none
_refine_ls_goodness_of_fit_ref 1.045
_refine_ls_hydrogen_treatment mixed
_refine_ls_matrix_type full
_refine_ls_number_parameters 390
_refine_ls_number_reflns 5986
_refine_ls_number_restraints 12
_refine_ls_restrained_S_all 1.049
_refine_ls_R_factor_all 0.0292
_refine_ls_R_factor_gt 0.0270
_refine_ls_shift/su_max 0.002
_refine_ls_shift/su_mean 0.000
_refine_ls_structure_factor_coef Fsqd
_refine_ls_weighting_details 'w=1/[\s^2^(Fo^2^)+(0.0286P)^2^+1.8263P] where P=(Fo^2^+2Fc^2^)/3'
_refine_ls_weighting_scheme calc
_refine_ls_wR_factor_gt 0.0696
_refine_ls_wR_factor_ref 0.0709
_reflns_Friedel_coverage 0.000
_reflns_number_gt 5570
_reflns_number_total 5986
_reflns_threshold_expression 'I > 2\s(I)'
_cod_data_source_file d4dt03166k2.cif
_cod_data_source_block cute2phoh_rtlioh
_cod_depositor_comments
;
The following automatic conversions were performed:

data item '_exptl_absorpt_correction_type' value 'Multi-Scan' was
changed to 'multi-scan' in accordance with the
/home/data/users/saulius/crontab/automatic-downloads/current/RSC/lib/dictionaries/cif_core.dic
dictionary named 'cif_core.dic' version 2.4.2 last updated on
2011-04-26.

Automatic conversion script
Id: cif_fix_values 8170 2020-07-09 18:12:32Z antanas 
;
_cod_original_sg_symbol_H-M 'P 21/c'
_cod_database_code 7718214
_shelx_shelxl_version_number 2014/7
_shelx_space_group_comment
;
The symmetry employed for this shelxl refinement is uniquely defined
by the following loop, which should always be used as a source of
symmetry information in preference to the above space-group names.
They are only intended as comments.
;
_shelx_estimated_absorpt_t_min 0.707
_shelx_estimated_absorpt_t_max 0.843

loop_
_space_group_symop_operation_xyz
'x, y, z'
'-x, y+1/2, -z+1/2'
'-x, -y, -z'
'x, -y-1/2, z-1/2'

loop_
_atom_site_label
_atom_site_type_symbol
_atom_site_fract_x
_atom_site_fract_y
_atom_site_fract_z
_atom_site_U_iso_or_equiv
_atom_site_adp_type
_atom_site_occupancy
_atom_site_site_symmetry_order
_atom_site_calc_flag
_atom_site_refinement_flags_posn
_atom_site_refinement_flags_adp
_atom_site_refinement_flags_occupancy
_atom_site_disorder_assembly
_atom_site_disorder_group
Cu1 Cu 0.66626(2) 0.19208(2) 0.37729(2) 0.01268(6) Uani 1 1 d . . . . .
N1 N 0.74012(15) 0.19377(7) 0.27192(6) 0.0171(2) Uani 1 1 d . . . . .
C2 C 0.91766(18) 0.20845(10) 0.28239(9) 0.0246(3) Uani 1 1 d . . . . .
H21 H 0.9368 0.2643 0.2933 0.030 Uiso 1 1 calc R U . . .
H22 H 0.9670 0.1963 0.2367 0.030 Uiso 1 1 calc R U . . .
C3 C 0.99899(18) 0.15956(10) 0.34402(9) 0.0266(3) Uani 1 1 d . . . . .
H31 H 0.9856 0.1036 0.3323 0.032 Uiso 1 1 calc R U . . .
H32 H 1.1164 0.1713 0.3501 0.032 Uiso 1 1 calc R U . . .
N4 N 0.92506(15) 0.17715(8) 0.41190(7) 0.0216(3) Uani 1 1 d . . . . .
H41 H 0.973(2) 0.2208(13) 0.4285(11) 0.031(5) Uiso 1 1 d . . . . .
C5 C 0.95003(18) 0.11529(10) 0.46695(9) 0.0262(3) Uani 1 1 d . . . . .
H51 H 1.0676 0.1064 0.4783 0.031 Uiso 1 1 calc R U . . .
H52 H 0.9010 0.0662 0.4473 0.031 Uiso 1 1 calc R U . . .
C6 C 0.87408(19) 0.13751(10) 0.53598(9) 0.0267(3) Uani 1 1 d . . . . .
H61 H 0.9108 0.1907 0.5502 0.032 Uiso 1 1 calc R U . . .
H62 H 0.9160 0.1017 0.5753 0.032 Uiso 1 1 calc R U . . .
C7 C 0.68906(17) 0.13593(9) 0.53155(8) 0.0193(3) Uani 1 1 d . . . . .
H71 H 0.6529 0.0834 0.5151 0.023 Uiso 1 1 calc R U . . .
H72 H 0.6557 0.1430 0.5814 0.023 Uiso 1 1 calc R U . . .
N8 N 0.59982(14) 0.19426(7) 0.48319(6) 0.0149(2) Uani 1 1 d . . . . .
C9 C 0.63583(18) 0.27506(8) 0.50848(8) 0.0191(3) Uani 1 1 d . . . . .
H91 H 0.7541 0.2814 0.5201 0.023 Uiso 1 1 calc R U . . .
H92 H 0.5815 0.2856 0.5532 0.023 Uiso 1 1 calc R U . . .
C10 C 0.57613(18) 0.33198(8) 0.44929(8) 0.0207(3) Uani 1 1 d . . . . .
H101 H 0.4563 0.3305 0.4418 0.025 Uiso 1 1 calc R U . . .
H102 H 0.6098 0.3856 0.4634 0.025 Uiso 1 1 calc R U . . .
N11 N 0.64742(15) 0.30919(7) 0.38140(7) 0.0177(2) Uani 1 1 d . . . . .
H111 H 0.749(3) 0.3276(12) 0.3850(11) 0.029(5) Uiso 1 1 d . . . . .
C12 C 0.56234(19) 0.34657(9) 0.31651(8) 0.0231(3) Uani 1 1 d . . . . .
H121 H 0.5488 0.4028 0.3260 0.028 Uiso 1 1 calc R U . . .
H122 H 0.4532 0.3233 0.3068 0.028 Uiso 1 1 calc R U . . .
C13 C 0.6567(2) 0.33598(9) 0.25068(9) 0.0264(3) Uani 1 1 d . . . . .
H131 H 0.7696 0.3534 0.2633 0.032 Uiso 1 1 calc R U . . .
H132 H 0.6091 0.3702 0.2112 0.032 Uiso 1 1 calc R U . . .
C14 C 0.6601(2) 0.25330(9) 0.22209(8) 0.0238(3) Uani 1 1 d . . . . .
H141 H 0.5470 0.2365 0.2090 0.029 Uiso 1 1 calc R U . . .
H142 H 0.7159 0.2537 0.1767 0.029 Uiso 1 1 calc R U . . .
C20 C 0.71192(18) 0.11668(8) 0.23456(8) 0.0197(3) Uani 1 1 d . . . . .
H201 H 0.7381 0.1214 0.1833 0.024 Uiso 1 1 calc R U . . .
H202 H 0.7862 0.0776 0.2587 0.024 Uiso 1 1 calc R U . . .
C21 C 0.54136(18) 0.08880(8) 0.23578(8) 0.0192(3) Uani 1 1 d . . . . .
C22 C 0.48807(17) 0.07198(8) 0.30462(8) 0.0187(3) Uani 1 1 d . . . . .
O22 O 0.58908(12) 0.08445(6) 0.36482(5) 0.0186(2) Uani 1 1 d . . . . .
C23 C 0.33330(19) 0.04073(9) 0.30840(10) 0.0259(3) Uani 1 1 d . . . . .
H231 H 0.2964 0.0281 0.3543 0.031 Uiso 1 1 calc R U . . .
C24 C 0.2332(2) 0.02813(9) 0.24482(11) 0.0318(4) Uani 1 1 d . . . . .
H241 H 0.1280 0.0069 0.2479 0.038 Uiso 1 1 calc R U . . .
C25 C 0.2843(2) 0.04594(9) 0.17720(10) 0.0317(4) Uani 1 1 d . . . . .
H251 H 0.2144 0.0377 0.1342 0.038 Uiso 1 1 calc R U . . .
C26 C 0.4391(2) 0.07610(9) 0.17298(9) 0.0255(3) Uani 1 1 d . . . . .
H261 H 0.4753 0.0881 0.1268 0.031 Uiso 1 1 calc R U . . .
C30 C 0.42033(16) 0.17696(8) 0.48001(7) 0.0163(3) Uani 1 1 d . . . . .
H301 H 0.4006 0.1261 0.4556 0.020 Uiso 1 1 calc R U . . .
H302 H 0.3620 0.2170 0.4492 0.020 Uiso 1 1 calc R U . . .
C31 C 0.34764(17) 0.17451(8) 0.55261(8) 0.0168(3) Uani 1 1 d . . . . .
C32 C 0.33195(17) 0.10315(8) 0.58859(8) 0.0181(3) Uani 1 1 d . . . . .
O32 O 0.38111(14) 0.03846(6) 0.55530(6) 0.0239(2) Uani 1 1 d . . . . .
H32O H 0.388(3) 0.0015(15) 0.5801(13) 0.043(6) Uiso 1 1 d . . . . .
C33 C 0.26428(18) 0.10054(9) 0.65546(8) 0.0213(3) Uani 1 1 d . . . . .
H331 H 0.2547 0.0522 0.6797 0.026 Uiso 1 1 calc R U . . .
C34 C 0.21120(19) 0.16842(10) 0.68640(8) 0.0240(3) Uani 1 1 d . . . . .
H341 H 0.1667 0.1665 0.7322 0.029 Uiso 1 1 calc R U . . .
C35 C 0.22264(19) 0.23911(9) 0.65101(9) 0.0248(3) Uani 1 1 d . . . . .
H351 H 0.1856 0.2855 0.6722 0.030 Uiso 1 1 calc R U . . .
C36 C 0.28901(17) 0.24147(8) 0.58412(8) 0.0204(3) Uani 1 1 d . . . . .
H361 H 0.2945 0.2898 0.5594 0.025 Uiso 1 1 calc R U . . .
O11T O 1.1410(2) 0.32109(9) 0.43229(14) 0.0515(6) Uani 0.876(3) 1 d . . P A 1
O12T O 0.9402(2) 0.39224(10) 0.38130(13) 0.0575(7) Uani 0.876(3) 1 d . . P A 1
O11U O 1.1884(15) 0.3177(7) 0.3853(7) 0.037(3) Uani 0.124(3) 1 d . U P A 2
O12U O 0.9652(14) 0.3545(8) 0.4375(7) 0.051(4) Uani 0.124(3) 1 d . U P A 2
C1T C 1.0761(2) 0.38006(10) 0.41291(9) 0.0296(4) Uani 1 1 d . . . . .
C2T C 1.1753(3) 0.45513(15) 0.4257(2) 0.0287(6) Uani 0.876(3) 1 d . . P A 1
F21T F 1.2726(2) 0.46460(9) 0.37052(13) 0.0625(6) Uani 0.876(3) 1 d . . P A 1
F22T F 1.0926(2) 0.52119(9) 0.42584(13) 0.0506(5) Uani 0.876(3) 1 d . . P A 1
F23T F 1.2764(2) 0.45321(9) 0.48624(12) 0.0518(5) Uani 0.876(3) 1 d . . P A 1
C2U C 1.188(3) 0.4573(14) 0.4031(11) 0.026(6) Uiso 0.124(3) 1 d . . P A 2
F21U F 1.3034(12) 0.4591(6) 0.4487(6) 0.035(3) Uiso 0.124(3) 1 d . . P A 2
F22U F 1.190(3) 0.4694(11) 0.3440(10) 0.091(6) Uiso 0.124(3) 1 d . . P A 2
F23U F 1.0594(19) 0.5023(9) 0.4417(8) 0.052(4) Uiso 0.124(3) 1 d . . P A 2

loop_
_atom_site_aniso_label
_atom_site_aniso_U_11
_atom_site_aniso_U_22
_atom_site_aniso_U_33
_atom_site_aniso_U_23
_atom_site_aniso_U_13
_atom_site_aniso_U_12
Cu1 0.01314(9) 0.01199(9) 0.01303(9) 0.00065(6) 0.00177(6) -0.00007(6)
N1 0.0192(6) 0.0156(6) 0.0167(6) 0.0001(4) 0.0041(4) -0.0024(4)
C2 0.0201(7) 0.0290(8) 0.0262(8) -0.0031(6) 0.0105(6) -0.0064(6)
C3 0.0153(7) 0.0294(8) 0.0356(9) -0.0045(7) 0.0046(6) 0.0010(6)
N4 0.0170(6) 0.0221(6) 0.0254(7) -0.0001(5) 0.0009(5) 0.0004(5)
C5 0.0168(7) 0.0263(8) 0.0344(9) 0.0048(7) -0.0037(6) 0.0041(6)
C6 0.0221(7) 0.0291(8) 0.0271(8) 0.0059(6) -0.0071(6) 0.0012(6)
C7 0.0215(7) 0.0202(7) 0.0158(6) 0.0038(5) -0.0012(5) 0.0019(5)
N8 0.0146(5) 0.0154(5) 0.0145(5) 0.0003(4) 0.0000(4) -0.0001(4)
C9 0.0220(7) 0.0182(7) 0.0170(6) -0.0033(5) 0.0018(5) -0.0028(5)
C10 0.0239(7) 0.0154(6) 0.0230(7) -0.0013(5) 0.0036(6) -0.0001(5)
N11 0.0201(6) 0.0145(6) 0.0187(6) 0.0007(4) 0.0025(5) -0.0010(4)
C12 0.0297(8) 0.0158(7) 0.0233(7) 0.0038(6) -0.0009(6) 0.0012(6)
C13 0.0390(9) 0.0167(7) 0.0234(8) 0.0057(6) 0.0017(6) -0.0022(6)
C14 0.0357(8) 0.0186(7) 0.0169(7) 0.0039(5) 0.0017(6) -0.0027(6)
C20 0.0243(7) 0.0178(7) 0.0177(7) -0.0026(5) 0.0063(5) -0.0001(5)
C21 0.0220(7) 0.0119(6) 0.0235(7) -0.0035(5) 0.0013(5) 0.0010(5)
C22 0.0208(7) 0.0100(6) 0.0256(7) -0.0029(5) 0.0039(5) 0.0019(5)
O22 0.0245(5) 0.0129(4) 0.0186(5) 0.0003(4) 0.0041(4) -0.0014(4)
C23 0.0229(7) 0.0145(7) 0.0413(9) -0.0059(6) 0.0092(6) -0.0011(6)
C24 0.0200(7) 0.0173(7) 0.0576(11) -0.0109(7) 0.0015(7) -0.0007(6)
C25 0.0312(8) 0.0178(7) 0.0432(10) -0.0098(7) -0.0124(7) 0.0032(6)
C26 0.0337(8) 0.0150(7) 0.0266(8) -0.0042(6) -0.0038(6) 0.0035(6)
C30 0.0157(6) 0.0167(6) 0.0163(6) 0.0010(5) 0.0009(5) -0.0004(5)
C31 0.0161(6) 0.0162(6) 0.0184(6) -0.0002(5) 0.0028(5) 0.0003(5)
C32 0.0194(6) 0.0164(6) 0.0188(7) -0.0011(5) 0.0040(5) 0.0010(5)
O32 0.0372(6) 0.0130(5) 0.0230(5) 0.0017(4) 0.0119(5) 0.0037(4)
C33 0.0212(7) 0.0215(7) 0.0222(7) 0.0033(6) 0.0073(5) 0.0001(6)
C34 0.0219(7) 0.0291(8) 0.0224(7) -0.0030(6) 0.0100(6) 0.0001(6)
C35 0.0223(7) 0.0214(7) 0.0322(8) -0.0068(6) 0.0109(6) 0.0017(6)
C36 0.0181(7) 0.0159(6) 0.0280(8) -0.0007(5) 0.0060(6) 0.0008(5)
O11T 0.0419(10) 0.0218(8) 0.0861(17) 0.0137(9) -0.0218(10) -0.0056(7)
O12T 0.0308(8) 0.0333(9) 0.1027(17) 0.0159(9) -0.0272(9) -0.0081(7)
O11U 0.040(5) 0.032(5) 0.037(5) -0.001(4) -0.009(4) -0.002(4)
O12U 0.039(5) 0.074(7) 0.042(6) -0.020(5) 0.015(4) -0.044(5)
C1T 0.0272(8) 0.0311(9) 0.0297(8) 0.0052(7) -0.0027(6) -0.0085(7)
C2T 0.0196(11) 0.0226(11) 0.0443(18) 0.0052(12) 0.0052(11) 0.0018(7)
F21T 0.0493(10) 0.0432(9) 0.1007(15) 0.0217(9) 0.0391(11) -0.0089(7)
F22T 0.0323(8) 0.0207(7) 0.0978(15) 0.0020(8) 0.0000(8) 0.0060(6)
F23T 0.0446(8) 0.0390(8) 0.0663(13) -0.0136(8) -0.0260(8) -0.0006(6)

loop_
_atom_type_symbol
_atom_type_description
_atom_type_scat_dispersion_real
_atom_type_scat_dispersion_imag
_atom_type_scat_source
C C 0.0033 0.0016 'International Tables Vol C Tables 4.2.6.8 and 6.1.1.4'
H H 0.0000 0.0000 'International Tables Vol C Tables 4.2.6.8 and 6.1.1.4'
Cu Cu 0.3201 1.2651 'International Tables Vol C Tables 4.2.6.8 and 6.1.1.4'
F F 0.0171 0.0103 'International Tables Vol C Tables 4.2.6.8 and 6.1.1.4'
N N 0.0061 0.0033 'International Tables Vol C Tables 4.2.6.8 and 6.1.1.4'
O O 0.0106 0.0060 'International Tables Vol C Tables 4.2.6.8 and 6.1.1.4'

loop_
_geom_angle_atom_site_label_1
_geom_angle_atom_site_label_2
_geom_angle_atom_site_label_3
_geom_angle
_geom_angle_site_symmetry_1
_geom_angle_site_symmetry_3
_geom_angle_publ_flag
O22 Cu1 N11 156.50(5) . . ?
O22 Cu1 N8 90.97(4) . . ?
N11 Cu1 N8 85.35(5) . . ?
O22 Cu1 N1 91.31(4) . . ?
N11 Cu1 N1 92.92(5) . . ?
N8 Cu1 N1 177.53(5) . . ?
O22 Cu1 N4 102.91(5) . . ?
N11 Cu1 N4 100.48(5) . . ?
N8 Cu1 N4 93.49(5) . . ?
N1 Cu1 N4 85.08(5) . . ?
C2 N1 C14 110.16(12) . . ?
C2 N1 C20 108.76(11) . . ?
C14 N1 C20 106.24(11) . . ?
C2 N1 Cu1 104.37(9) . . ?
C14 N1 Cu1 115.62(9) . . ?
C20 N1 Cu1 111.59(8) . . ?
N1 C2 C3 111.80(12) . . ?
N1 C2 H21 109.3 . . ?
C3 C2 H21 109.3 . . ?
N1 C2 H22 109.3 . . ?
C3 C2 H22 109.3 . . ?
H21 C2 H22 107.9 . . ?
N4 C3 C2 109.35(12) . . ?
N4 C3 H31 109.8 . . ?
C2 C3 H31 109.8 . . ?
N4 C3 H32 109.8 . . ?
C2 C3 H32 109.8 . . ?
H31 C3 H32 108.3 . . ?
C3 N4 C5 113.20(13) . . ?
C3 N4 Cu1 104.17(9) . . ?
C5 N4 Cu1 111.07(9) . . ?
C3 N4 H41 105.1(13) . . ?
C5 N4 H41 109.8(13) . . ?
Cu1 N4 H41 113.3(13) . . ?
N4 C5 C6 110.67(13) . . ?
N4 C5 H51 109.5 . . ?
C6 C5 H51 109.5 . . ?
N4 C5 H52 109.5 . . ?
C6 C5 H52 109.5 . . ?
H51 C5 H52 108.1 . . ?
C5 C6 C7 115.99(13) . . ?
C5 C6 H61 108.3 . . ?
C7 C6 H61 108.3 . . ?
C5 C6 H62 108.3 . . ?
C7 C6 H62 108.3 . . ?
H61 C6 H62 107.4 . . ?
N8 C7 C6 117.51(12) . . ?
N8 C7 H71 107.9 . . ?
C6 C7 H71 107.9 . . ?
N8 C7 H72 107.9 . . ?
C6 C7 H72 107.9 . . ?
H71 C7 H72 107.2 . . ?
C9 N8 C7 111.36(11) . . ?
C9 N8 C30 111.44(11) . . ?
C7 N8 C30 108.96(10) . . ?
C9 N8 Cu1 104.45(8) . . ?
C7 N8 Cu1 113.05(9) . . ?
C30 N8 Cu1 107.49(8) . . ?
N8 C9 C10 109.44(11) . . ?
N8 C9 H91 109.8 . . ?
C10 C9 H91 109.8 . . ?
N8 C9 H92 109.8 . . ?
C10 C9 H92 109.8 . . ?
H91 C9 H92 108.2 . . ?
N11 C10 C9 107.96(12) . . ?
N11 C10 H101 110.1 . . ?
C9 C10 H101 110.1 . . ?
N11 C10 H102 110.1 . . ?
C9 C10 H102 110.1 . . ?
H101 C10 H102 108.4 . . ?
C12 N11 C10 111.77(12) . . ?
C12 N11 Cu1 115.75(9) . . ?
C10 N11 Cu1 109.42(9) . . ?
C12 N11 H111 106.5(13) . . ?
C10 N11 H111 106.5(13) . . ?
Cu1 N11 H111 106.3(13) . . ?
N11 C12 C13 110.71(13) . . ?
N11 C12 H121 109.5 . . ?
C13 C12 H121 109.5 . . ?
N11 C12 H122 109.5 . . ?
C13 C12 H122 109.5 . . ?
H121 C12 H122 108.1 . . ?
C12 C13 C14 114.76(13) . . ?
C12 C13 H131 108.6 . . ?
C14 C13 H131 108.6 . . ?
C12 C13 H132 108.6 . . ?
C14 C13 H132 108.6 . . ?
H131 C13 H132 107.6 . . ?
N1 C14 C13 116.71(12) . . ?
N1 C14 H141 108.1 . . ?
C13 C14 H141 108.1 . . ?
N1 C14 H142 108.1 . . ?
C13 C14 H142 108.1 . . ?
H141 C14 H142 107.3 . . ?
C21 C20 N1 112.68(11) . . ?
C21 C20 H201 109.1 . . ?
N1 C20 H201 109.1 . . ?
C21 C20 H202 109.1 . . ?
N1 C20 H202 109.1 . . ?
H201 C20 H202 107.8 . . ?
C26 C21 C22 120.10(14) . . ?
C26 C21 C20 123.09(14) . . ?
C22 C21 C20 116.75(13) . . ?
O22 C22 C23 121.78(14) . . ?
O22 C22 C21 119.22(13) . . ?
C23 C22 C21 118.97(14) . . ?
C22 O22 Cu1 114.75(8) . . ?
C24 C23 C22 119.97(16) . . ?
C24 C23 H231 120.0 . . ?
C22 C23 H231 120.0 . . ?
C25 C24 C23 121.12(15) . . ?
C25 C24 H241 119.4 . . ?
C23 C24 H241 119.4 . . ?
C24 C25 C26 119.20(15) . . ?
C24 C25 H251 120.4 . . ?
C26 C25 H251 120.4 . . ?
C21 C26 C25 120.62(16) . . ?
C21 C26 H261 119.7 . . ?
C25 C26 H261 119.7 . . ?
N8 C30 C31 115.86(11) . . ?
N8 C30 H301 108.3 . . ?
C31 C30 H301 108.3 . . ?
N8 C30 H302 108.3 . . ?
C31 C30 H302 108.3 . . ?
H301 C30 H302 107.4 . . ?
C36 C31 C32 118.24(13) . . ?
C36 C31 C30 121.63(13) . . ?
C32 C31 C30 120.08(12) . . ?
O32 C32 C33 122.30(13) . . ?
O32 C32 C31 117.39(12) . . ?
C33 C32 C31 120.29(13) . . ?
C32 O32 H32O 114.3(17) . . ?
C34 C33 C32 120.10(14) . . ?
C34 C33 H331 120.0 . . ?
C32 C33 H331 120.0 . . ?
C35 C34 C33 120.43(14) . . ?
C35 C34 H341 119.8 . . ?
C33 C34 H341 119.8 . . ?
C34 C35 C36 119.37(14) . . ?
C34 C35 H351 120.3 . . ?
C36 C35 H351 120.3 . . ?
C35 C36 C31 121.52(14) . . ?
C35 C36 H361 119.2 . . ?
C31 C36 H361 119.2 . . ?
O11T C1T O12T 130.88(18) . . ?
O12U C1T O11U 113.2(9) . . ?
O11T C1T C2T 116.59(18) . . ?
O12T C1T C2T 112.49(18) . . ?
O12U C1T C2U 146.6(11) . . ?
O11U C1T C2U 99.4(10) . . ?
F22T C2T F23T 107.8(3) . . ?
F22T C2T F21T 103.8(2) . . ?
F23T C2T F21T 105.0(2) . . ?
F22T C2T C1T 116.7(2) . . ?
F23T C2T C1T 113.3(2) . . ?
F21T C2T C1T 109.2(2) . . ?
F22U C2U F21U 127(3) . . ?
F22U C2U F23U 115(2) . . ?
F21U C2U F23U 101.6(16) . . ?
F22U C2U C1T 108(2) . . ?
F21U C2U C1T 111.3(16) . . ?
F23U C2U C1T 86.2(14) . . ?

loop_
_geom_bond_atom_site_label_1
_geom_bond_atom_site_label_2
_geom_bond_distance
_geom_bond_site_symmetry_2
_geom_bond_publ_flag
Cu1 O22 1.9629(10) . ?
Cu1 N11 2.0195(12) . ?
Cu1 N8 2.0732(12) . ?
Cu1 N1 2.0860(12) . ?
Cu1 N4 2.1969(13) . ?
N1 C2 1.4874(19) . ?
N1 C14 1.4904(19) . ?
N1 C20 1.5012(18) . ?
C2 C3 1.522(2) . ?
C2 H21 0.9900 . ?
C2 H22 0.9900 . ?
C3 N4 1.471(2) . ?
C3 H31 0.9900 . ?
C3 H32 0.9900 . ?
N4 C5 1.471(2) . ?
N4 H41 0.89(2) . ?
C5 C6 1.516(2) . ?
C5 H51 0.9900 . ?
C5 H52 0.9900 . ?
C6 C7 1.527(2) . ?
C6 H61 0.9900 . ?
C6 H62 0.9900 . ?
C7 N8 1.4931(17) . ?
C7 H71 0.9900 . ?
C7 H72 0.9900 . ?
N8 C9 1.4860(18) . ?
N8 C30 1.5117(17) . ?
C9 C10 1.515(2) . ?
C9 H91 0.9900 . ?
C9 H92 0.9900 . ?
C10 N11 1.4814(19) . ?
C10 H101 0.9900 . ?
C10 H102 0.9900 . ?
N11 C12 1.4804(18) . ?
N11 H111 0.89(2) . ?
C12 C13 1.510(2) . ?
C12 H121 0.9900 . ?
C12 H122 0.9900 . ?
C13 C14 1.516(2) . ?
C13 H131 0.9900 . ?
C13 H132 0.9900 . ?
C14 H141 0.9900 . ?
C14 H142 0.9900 . ?
C20 C21 1.493(2) . ?
C20 H201 0.9900 . ?
C20 H202 0.9900 . ?
C21 C26 1.390(2) . ?
C21 C22 1.409(2) . ?
C22 O22 1.3470(18) . ?
C22 C23 1.397(2) . ?
C23 C24 1.392(2) . ?
C23 H231 0.9500 . ?
C24 C25 1.384(3) . ?
C24 H241 0.9500 . ?
C25 C26 1.391(2) . ?
C25 H251 0.9500 . ?
C26 H261 0.9500 . ?
C30 C31 1.5143(19) . ?
C30 H301 0.9900 . ?
C30 H302 0.9900 . ?
C31 C36 1.3945(19) . ?
C31 C32 1.4050(19) . ?
C32 O32 1.3490(17) . ?
C32 C33 1.398(2) . ?
O32 H32O 0.78(2) . ?
C33 C34 1.386(2) . ?
C33 H331 0.9500 . ?
C34 C35 1.385(2) . ?
C34 H341 0.9500 . ?
C35 C36 1.393(2) . ?
C35 H351 0.9500 . ?
C36 H361 0.9500 . ?
O11T C1T 1.187(2) . ?
O12T C1T 1.239(2) . ?
O11U C1T 1.534(13) . ?
O12U C1T 1.146(10) . ?
C1T C2T 1.536(3) . ?
C1T C2U 1.64(3) . ?
C2T F22T 1.325(3) . ?
C2T F23T 1.335(4) . ?
C2T F21T 1.360(4) . ?
C2U F22U 1.11(3) . ?
C2U F21U 1.22(3) . ?
C2U F23U 1.54(3) . ?
